data_1563330
loop_
_publ_author_name
'Qin, Junsheng'
'Du, Dongying'
'Chen, Lei'
'Sun, Xiuyun'
'Lan, Yaqian'
'Su, Zhongmin'

_publ_section_title
;
 Syntheses, structures and luminescent properties of a series of 3D
 lanthanide coordination polymers with tripodal semirigid ligand
;
_journal_issue 2
_journal_name_full 'Journal of Solid State Chemistry'
_journal_page_first 373
_journal_page_last 378
_journal_paper_doi 10.1016/j.jssc.2010.11.012
_journal_volume 184
_journal_year 2011
_chemical_formula_moiety 'C15 H13 Nd O10'
_chemical_formula_sum 'C15 H13 Nd O10'
_chemical_formula_weight 497.35
_space_group_IT_number 2
_space_group_name_Hall '-P 1'
_space_group_name_H-M_alt 'P -1'
_symmetry_cell_setting triclinic
_symmetry_space_group_name_Hall '-P 1'
_symmetry_space_group_name_H-M 'P -1'
_atom_sites_solution_hydrogens geom
_atom_sites_solution_primary direct
_atom_sites_solution_secondary difmap
_audit_creation_method SHELXL-97
_cell_angle_alpha 93.9420(10)
_cell_angle_beta 98.0750(10)
_cell_angle_gamma 110.6920(10)
_cell_formula_units_Z 2
_cell_length_a 9.3700(7)
_cell_length_b 9.9020(7)
_cell_length_c 11.4290(9)
_cell_measurement_temperature 293(2)
_cell_volume 974.11(13)
_computing_cell_refinement 'SMART (Bruker, 1997)'
_computing_data_collection 'SMART (Bruker, 1997)'
_computing_data_reduction SAINT
_computing_molecular_graphics 'SHELXTL-PLUS (Sheldrick, 1990)'
_computing_publication_material SHELXL-97
_computing_structure_refinement 'SHELXL-97 (Sheldrick, 1997)'
_computing_structure_solution 'SHELXS-97(Sheldrick, 1997)'
_diffrn_ambient_temperature 293(2)
_diffrn_measured_fraction_theta_full 0.984
_diffrn_measured_fraction_theta_max 0.984
_diffrn_measurement_device_type 'Bruker APEX CCD area-detector'
_diffrn_measurement_method '\w scans'
_diffrn_radiation_monochromator graphite
_diffrn_radiation_source 'fine-focus sealed tube'
_diffrn_radiation_type MoK\a
_diffrn_radiation_wavelength 0.71069
_diffrn_reflns_av_R_equivalents 0.0145
_diffrn_reflns_av_sigmaI/netI 0.0299
_diffrn_reflns_limit_h_max 9
_diffrn_reflns_limit_h_min -11
_diffrn_reflns_limit_k_max 11
_diffrn_reflns_limit_k_min -11
_diffrn_reflns_limit_l_max 13
_diffrn_reflns_limit_l_min -5
_diffrn_reflns_number 4895
_diffrn_reflns_theta_full 25.00
_diffrn_reflns_theta_max 25.00
_diffrn_reflns_theta_min 1.81
_exptl_absorpt_coefficient_mu 2.711
_exptl_absorpt_correction_T_max 0.6865
_exptl_absorpt_correction_T_min 0.6411
_exptl_absorpt_correction_type multi-scan
_exptl_absorpt_process_details 'SADABS(Sheldrick, 1996)'
_exptl_crystal_colour colourless
_exptl_crystal_density_diffrn 1.696
_exptl_crystal_density_method 'not measured'
_exptl_crystal_description block
_exptl_crystal_F_000 486
_exptl_crystal_size_max 0.18
_exptl_crystal_size_mid 0.16
_exptl_crystal_size_min 0.15
_platon_squeeze_details ' ?'
_refine_diff_density_max 1.777
_refine_diff_density_min -0.458
_refine_diff_density_rms 0.174
_refine_ls_extinction_method none
_refine_ls_goodness_of_fit_ref 1.001
_refine_ls_hydrogen_treatment constr
_refine_ls_matrix_type full
_refine_ls_number_parameters 235
_refine_ls_number_reflns 3376
_refine_ls_number_restraints 0
_refine_ls_restrained_S_all 1.001
_refine_ls_R_factor_all 0.0342
_refine_ls_R_factor_gt 0.0326
_refine_ls_shift/su_max 0.001
_refine_ls_shift/su_mean 0.000
_refine_ls_structure_factor_coef Fsqd
_refine_ls_weighting_details 'calc w=1/[\s^2^(Fo^2^)+(0.0809P)^2^+2.6775P] where P=(Fo^2^+2Fc^2^)/3'
_refine_ls_weighting_scheme calc
_refine_ls_wR_factor_gt 0.1051
_refine_ls_wR_factor_ref 0.1072
_reflns_number_gt 3180
_reflns_number_total 3376
_reflns_threshold_expression >2sigma(I)
_cod_data_source_file JSSC-2011-184-373.cif
_cod_data_source_block Nd
_cod_depositor_comments
;
The following automatic conversions were performed:

data item '_symmetry_cell_setting' value 'Triclinic' was changed to
'triclinic' in accordance with the built-in table derived from the
CIF Core dictionary named 'cif_core.dic' version 2.4.5 last updated
on 2014-11-21.

Automatic conversion script
Id: cif_fix_values 8369 2020-08-20 11:38:08Z andrius 
;
_cod_original_sg_symbol_Hall -P1
_cod_original_sg_symbol_H-M P-1
_cod_database_code 1563330

loop_
_symmetry_equiv_pos_as_xyz
'x, y, z'
'-x, -y, -z'

loop_
_atom_site_label
_atom_site_type_symbol
_atom_site_fract_x
_atom_site_fract_y
_atom_site_fract_z
_atom_site_U_iso_or_equiv
_atom_site_adp_type
_atom_site_occupancy
_atom_site_symmetry_multiplicity
_atom_site_calc_flag
_atom_site_refinement_flags
_atom_site_disorder_assembly
_atom_site_disorder_group
Nd1 Nd 0.28395(3) 0.54588(2) 0.98441(2) 0.01884(13) Uani 1 1 d . . .
O1 O 0.2869(5) 0.3908(5) 0.8036(4) 0.0321(9) Uani 1 1 d . . .
O1W O 0.1882(5) 0.5418(5) 1.1837(4) 0.0386(10) Uani 1 1 d . . .
O7 O -0.0557(4) 0.1062(4) 0.2741(3) 0.0267(8) Uani 1 1 d . . .
O4 O 0.1790(5) -0.2702(4) -0.0129(4) 0.0320(9) Uani 1 1 d . . .
O2W O 0.4891(5) 0.7184(4) 1.1467(4) 0.0347(9) Uani 1 1 d . . .
O3 O -0.0563(5) -0.3383(4) 0.0327(4) 0.0327(9) Uani 1 1 d . . .
O2 O 0.1220(5) 0.5022(4) 0.7748(3) 0.0325(9) Uani 1 1 d . . .
O6 O 0.4147(4) 0.3955(4) 0.0744(4) 0.0280(8) Uani 1 1 d . . .
O5 O 0.5455(4) 0.2541(4) 0.1123(4) 0.0320(9) Uani 1 1 d . . .
C3 C -0.0134(8) 0.3382(7) 0.5458(6) 0.0392(15) Uani 1 1 d . . .
H3 H -0.0626 0.3965 0.5754 0.047 Uiso 1 1 calc R . .
C5 C 0.0039(6) 0.1785(6) 0.3886(5) 0.0270(11) Uani 1 1 d . . .
C13 C 0.0095(6) -0.0634(5) 0.1559(4) 0.0210(10) Uani 1 1 d . . .
H13 H -0.0815 -0.1369 0.1650 0.025 Uiso 1 1 calc R . .
C8 C 0.0462(6) 0.0772(6) 0.2077(5) 0.0223(10) Uani 1 1 d . . .
C15 C 0.0744(6) -0.2454(5) 0.0322(4) 0.0214(10) Uani 1 1 d . . .
C6 C 0.1280(7) 0.1600(7) 0.4592(5) 0.0349(13) Uani 1 1 d . . .
H6 H 0.1734 0.0978 0.4305 0.042 Uiso 1 1 calc R . .
C12 C 0.1113(6) -0.0936(5) 0.0894(4) 0.0198(10) Uani 1 1 d . . .
C7 C 0.1816(7) 0.2344(7) 0.5709(5) 0.0341(13) Uani 1 1 d . . .
H7 H 0.2655 0.2233 0.6175 0.041 Uiso 1 1 calc R . .
C2 C 0.1149(6) 0.3267(6) 0.6178(5) 0.0283(12) Uani 1 1 d . . .
C9 C 0.1769(6) 0.1904(6) 0.1897(5) 0.0231(11) Uani 1 1 d . . .
H9 H 0.1962 0.2857 0.2208 0.028 Uiso 1 1 calc R . .
C11 C 0.2473(6) 0.0167(5) 0.0776(4) 0.0207(10) Uani 1 1 d . . .
H11 H 0.3182 -0.0047 0.0378 0.025 Uiso 1 1 calc R . .
C10 C 0.2781(6) 0.1591(5) 0.1248(4) 0.0207(10) Uani 1 1 d . . .
C14 C 0.4212(6) 0.2764(5) 0.1030(4) 0.0223(10) Uani 1 1 d . . .
C4 C -0.0684(8) 0.2642(7) 0.4314(6) 0.0400(15) Uani 1 1 d . . .
H4 H -0.1535 0.2730 0.3845 0.048 Uiso 1 1 calc R . .
C1 C 0.1766(6) 0.4110(6) 0.7372(5) 0.0263(11) Uani 1 1 d . . .
O3W O 0.6115(5) 0.0213(5) 0.2006(5) 0.0482(12) Uani 1 1 d . . .

loop_
_atom_site_aniso_label
_atom_site_aniso_U_11
_atom_site_aniso_U_22
_atom_site_aniso_U_33
_atom_site_aniso_U_23
_atom_site_aniso_U_13
_atom_site_aniso_U_12
Nd1 0.01576(19) 0.01373(18) 0.02499(19) -0.00104(11) 0.00359(12) 0.00359(12)
O1 0.026(2) 0.039(2) 0.030(2) -0.0084(17) -0.0027(17) 0.0155(18)
O1W 0.038(2) 0.043(3) 0.036(2) 0.0031(19) 0.0149(19) 0.013(2)
O7 0.0196(18) 0.035(2) 0.0251(19) -0.0043(16) 0.0064(15) 0.0096(16)
O4 0.032(2) 0.0211(19) 0.047(2) 0.0010(17) 0.0109(18) 0.0132(17)
O2W 0.026(2) 0.030(2) 0.042(2) -0.0078(18) -0.0016(18) 0.0081(17)
O3 0.026(2) 0.0204(19) 0.042(2) -0.0030(16) 0.0069(17) -0.0030(16)
O2 0.041(2) 0.029(2) 0.030(2) -0.0039(16) 0.0004(17) 0.0187(18)
O6 0.028(2) 0.0171(18) 0.038(2) 0.0068(16) 0.0064(17) 0.0065(15)
O5 0.021(2) 0.025(2) 0.052(2) 0.0124(18) 0.0130(18) 0.0075(16)
C3 0.045(4) 0.045(4) 0.035(3) -0.009(3) 0.000(3) 0.030(3)
C5 0.026(3) 0.025(3) 0.027(3) -0.005(2) 0.009(2) 0.005(2)
C13 0.018(2) 0.018(2) 0.023(2) 0.0007(19) 0.005(2) 0.001(2)
C8 0.020(2) 0.023(3) 0.025(2) -0.003(2) 0.005(2) 0.010(2)
C15 0.022(3) 0.019(2) 0.024(2) 0.002(2) 0.004(2) 0.008(2)
C6 0.040(3) 0.044(4) 0.029(3) -0.003(3) 0.004(3) 0.028(3)
C12 0.019(2) 0.018(2) 0.023(2) 0.0013(19) 0.0031(19) 0.006(2)
C7 0.035(3) 0.044(3) 0.026(3) -0.002(2) -0.001(2) 0.022(3)
C2 0.028(3) 0.026(3) 0.030(3) 0.002(2) 0.010(2) 0.008(2)
C9 0.023(3) 0.019(2) 0.027(3) -0.002(2) 0.004(2) 0.007(2)
C11 0.019(2) 0.019(2) 0.024(2) 0.0018(19) 0.008(2) 0.006(2)
C10 0.019(2) 0.018(2) 0.023(2) 0.0023(19) 0.003(2) 0.003(2)
C14 0.020(3) 0.018(3) 0.025(3) -0.001(2) 0.001(2) 0.004(2)
C4 0.040(4) 0.052(4) 0.034(3) -0.005(3) -0.002(3) 0.030(3)
C1 0.028(3) 0.022(3) 0.028(3) 0.003(2) 0.010(2) 0.006(2)
O3W 0.036(3) 0.036(3) 0.068(3) 0.008(2) -0.002(2) 0.011(2)

loop_
_atom_type_symbol
_atom_type_description
_atom_type_scat_dispersion_real
_atom_type_scat_dispersion_imag
_atom_type_scat_source
C C 0.0030 0.0020 'International Tables Vol C Tables 4.2.6.8 and 6.1.1.4'
H H 0.0000 0.0000 'International Tables Vol C Tables 4.2.6.8 and 6.1.1.4'
Nd Nd -0.1940 3.0180 'International Tables Vol C Tables 4.2.6.8 and 6.1.1.4'
O O 0.0110 0.0060 'International Tables Vol C Tables 4.2.6.8 and 6.1.1.4'

loop_
_geom_angle_atom_site_label_1
_geom_angle_atom_site_label_2
_geom_angle_atom_site_label_3
_geom_angle
_geom_angle_site_symmetry_1
_geom_angle_site_symmetry_3
O3 Nd1 O4 100.19(14) 2_556 1_566
O3 Nd1 O6 85.18(14) 2_556 1_556
O4 Nd1 O6 154.61(15) 1_566 1_556
O3 Nd1 O1 75.90(14) 2_556 .
O4 Nd1 O1 126.02(14) 1_566 .
O6 Nd1 O1 79.36(13) 1_556 .
O3 Nd1 O5 148.59(15) 2_556 2_666
O4 Nd1 O5 73.89(13) 1_566 2_666
O6 Nd1 O5 113.62(13) 1_556 2_666
O1 Nd1 O5 82.94(14) . 2_666
O3 Nd1 O2W 138.11(15) 2_556 .
O4 Nd1 O2W 83.72(14) 1_566 .
O6 Nd1 O2W 76.15(13) 1_556 .
O1 Nd1 O2W 134.44(13) . .
O5 Nd1 O2W 72.82(15) 2_666 .
O3 Nd1 O1W 72.15(15) 2_556 .
O4 Nd1 O1W 75.85(15) 1_566 .
O6 Nd1 O1W 82.41(14) 1_556 .
O1 Nd1 O1W 144.26(15) . .
O5 Nd1 O1W 132.71(14) 2_666 .
O2W Nd1 O1W 68.47(14) . .
O3 Nd1 O2 70.06(14) 2_556 .
O4 Nd1 O2 76.28(14) 1_566 .
O6 Nd1 O2 128.29(12) 1_556 .
O1 Nd1 O2 51.36(12) . .
O5 Nd1 O2 78.62(14) 2_666 .
O2W Nd1 O2 148.74(14) . .
O1W Nd1 O2 127.35(14) . .
O3 Nd1 O6 135.53(12) 2_556 2_666
O4 Nd1 O6 120.06(12) 1_566 2_666
O6 Nd1 O6 66.89(13) 1_556 2_666
O1 Nd1 O6 65.75(12) . 2_666
O5 Nd1 O6 47.61(11) 2_666 2_666
O2W Nd1 O6 69.43(12) . 2_666
O1W Nd1 O6 132.45(13) . 2_666
O2 Nd1 O6 100.19(12) . 2_666
O3 Nd1 C1 69.41(15) 2_556 .
O4 Nd1 C1 101.54(15) 1_566 .
O6 Nd1 C1 103.55(14) 1_556 .
O1 Nd1 C1 25.81(14) . .
O5 Nd1 C1 81.41(14) 2_666 .
O2W Nd1 C1 151.20(15) . .
O1W Nd1 C1 140.33(15) . .
O2 Nd1 C1 25.64(14) . .
O6 Nd1 C1 83.81(13) 2_666 .
C1 O1 Nd1 95.7(3) . .
C5 O7 C8 117.9(4) . .
C15 O4 Nd1 136.6(3) . 1_544
C15 O3 Nd1 168.6(4) . 2_556
C1 O2 Nd1 92.7(3) . .
C14 O6 Nd1 153.8(3) . 1_554
C14 O6 Nd1 86.2(3) . 2_666
Nd1 O6 Nd1 113.11(13) 1_554 2_666
C14 O5 Nd1 103.7(3) . 2_666
C4 C3 C2 121.3(5) . .
C4 C3 H3 119.4 . .
C2 C3 H3 119.4 . .
C4 C5 O7 117.0(5) . .
C4 C5 C6 121.2(5) . .
O7 C5 C6 121.7(5) . .
C8 C13 C12 118.9(5) . .
C8 C13 H13 120.6 . .
C12 C13 H13 120.6 . .
C13 C8 C9 121.6(5) . .
C13 C8 O7 118.5(5) . .
C9 C8 O7 119.9(4) . .
O3 C15 O4 124.5(5) . .
O3 C15 C12 118.4(4) . .
O4 C15 C12 117.2(4) . .
C7 C6 C5 118.9(5) . .
C7 C6 H6 120.5 . .
C5 C6 H6 120.5 . .
C11 C12 C13 119.9(5) . .
C11 C12 C15 120.1(4) . .
C13 C12 C15 120.0(4) . .
C6 C7 C2 122.2(6) . .
C6 C7 H7 118.9 . .
C2 C7 H7 118.9 . .
C7 C2 C3 117.2(5) . .
C7 C2 C1 122.0(5) . .
C3 C2 C1 120.8(5) . .
C10 C9 C8 119.0(5) . .
C10 C9 H9 120.5 . .
C8 C9 H9 120.5 . .
C12 C11 C10 120.3(5) . .
C12 C11 H11 119.9 . .
C10 C11 H11 119.9 . .
C9 C10 C11 120.0(5) . .
C9 C10 C14 121.5(4) . .
C11 C10 C14 118.5(5) . .
O5 C14 O6 121.1(5) . .
O5 C14 C10 119.2(4) . .
O6 C14 C10 119.8(5) . .
C5 C4 C3 119.1(6) . .
C5 C4 H4 120.5 . .
C3 C4 H4 120.5 . .
O2 C1 O1 119.7(5) . .
O2 C1 C2 121.1(5) . .
O1 C1 C2 119.1(5) . .
O2 C1 Nd1 61.6(3) . .
O1 C1 Nd1 58.4(3) . .
C2 C1 Nd1 173.4(4) . .

loop_
_geom_bond_atom_site_label_1
_geom_bond_atom_site_label_2
_geom_bond_distance
_geom_bond_site_symmetry_2
Nd1 O3 2.354(4) 2_556
Nd1 O4 2.356(4) 1_566
Nd1 O6 2.434(4) 1_556
Nd1 O1 2.498(4) .
Nd1 O5 2.502(4) 2_666
Nd1 O2W 2.509(4) .
Nd1 O1W 2.560(4) .
Nd1 O2 2.570(4) .
Nd1 O6 2.862(4) 2_666
Nd1 C1 2.917(5) .
O1 C1 1.276(7) .
O7 C5 1.386(6) .
O7 C8 1.392(6) .
O4 C15 1.257(6) .
O4 Nd1 2.356(4) 1_544
O3 C15 1.246(6) .
O3 Nd1 2.354(4) 2_556
O2 C1 1.264(7) .
O6 C14 1.264(6) .
O6 Nd1 2.434(4) 1_554
O6 Nd1 2.862(4) 2_666
O5 C14 1.251(6) .
O5 Nd1 2.502(4) 2_666
C3 C4 1.387(9) .
C3 C2 1.403(9) .
C3 H3 0.9300 .
C5 C4 1.364(8) .
C5 C6 1.394(8) .
C13 C8 1.378(7) .
C13 C12 1.397(7) .
C13 H13 0.9300 .
C8 C9 1.389(7) .
C15 C12 1.497(7) .
C6 C7 1.362(8) .
C6 H6 0.9300 .
C12 C11 1.385(7) .
C7 C2 1.394(8) .
C7 H7 0.9300 .
C2 C1 1.475(8) .
C9 C10 1.384(7) .
C9 H9 0.9300 .
C11 C10 1.388(7) .
C11 H11 0.9300 .
C10 C14 1.498(7) .
C4 H4 0.9300 .

loop_
_geom_torsion_atom_site_label_1
_geom_torsion_atom_site_label_2
_geom_torsion_atom_site_label_3
_geom_torsion_atom_site_label_4
_geom_torsion
_geom_torsion_site_symmetry_1
_geom_torsion_site_symmetry_2
_geom_torsion_site_symmetry_3
_geom_torsion_site_symmetry_4
O3 Nd1 O1 C1 71.7(3) 2_556 . . .
O4 Nd1 O1 C1 -20.7(4) 1_566 . . .
O6 Nd1 O1 C1 159.4(3) 1_556 . . .
O5 Nd1 O1 C1 -84.9(3) 2_666 . . .
O2W Nd1 O1 C1 -142.3(3) . . . .
O1W Nd1 O1 C1 98.8(4) . . . .
O2 Nd1 O1 C1 -3.8(3) . . . .
O6 Nd1 O1 C1 -131.3(4) 2_666 . . .
O3 Nd1 O2 C1 -83.8(3) 2_556 . . .
O4 Nd1 O2 C1 169.8(3) 1_566 . . .
O6 Nd1 O2 C1 -17.4(4) 1_556 . . .
O1 Nd1 O2 C1 3.8(3) . . . .
O5 Nd1 O2 C1 93.9(3) 2_666 . . .
O2W Nd1 O2 C1 118.1(3) . . . .
O1W Nd1 O2 C1 -130.4(3) . . . .
O6 Nd1 O2 C1 51.1(3) 2_666 . . .
C8 O7 C5 C4 150.2(5) . . . .
C8 O7 C5 C6 -32.5(8) . . . .
C12 C13 C8 C9 3.7(8) . . . .
C12 C13 C8 O7 -179.8(5) . . . .
C5 O7 C8 C13 127.9(5) . . . .
C5 O7 C8 C9 -55.5(7) . . . .
Nd1 O3 C15 O4 3(2) 2_556 . . .
Nd1 O3 C15 C12 -176.7(16) 2_556 . . .
Nd1 O4 C15 O3 -43.6(8) 1_544 . . .
Nd1 O4 C15 C12 136.0(4) 1_544 . . .
C4 C5 C6 C7 -3.0(10) . . . .
O7 C5 C6 C7 179.8(5) . . . .
C8 C13 C12 C11 0.7(8) . . . .
C8 C13 C12 C15 180.0(5) . . . .
O3 C15 C12 C11 -171.9(5) . . . .
O4 C15 C12 C11 8.5(7) . . . .
O3 C15 C12 C13 8.9(7) . . . .
O4 C15 C12 C13 -170.8(5) . . . .
C5 C6 C7 C2 1.1(10) . . . .
C6 C7 C2 C3 1.4(9) . . . .
C6 C7 C2 C1 -177.9(6) . . . .
C4 C3 C2 C7 -2.0(10) . . . .
C4 C3 C2 C1 177.2(6) . . . .
C13 C8 C9 C10 -4.5(8) . . . .
O7 C8 C9 C10 179.1(5) . . . .
C13 C12 C11 C10 -4.3(8) . . . .
C15 C12 C11 C10 176.4(5) . . . .
C8 C9 C10 C11 0.8(8) . . . .
C8 C9 C10 C14 -179.7(5) . . . .
C12 C11 C10 C9 3.6(8) . . . .
C12 C11 C10 C14 -176.0(5) . . . .
Nd1 O5 C14 O6 -13.7(6) 2_666 . . .
Nd1 O5 C14 C10 165.7(4) 2_666 . . .
Nd1 O6 C14 O5 150.7(6) 1_554 . . .
Nd1 O6 C14 O5 11.6(5) 2_666 . . .
Nd1 O6 C14 C10 -28.7(10) 1_554 . . .
Nd1 O6 C14 C10 -167.7(4) 2_666 . . .
C9 C10 C14 O5 137.5(5) . . . .
C11 C10 C14 O5 -43.0(7) . . . .
C9 C10 C14 O6 -43.1(7) . . . .
C11 C10 C14 O6 136.4(5) . . . .
O7 C5 C4 C3 179.7(6) . . . .
C6 C5 C4 C3 2.3(10) . . . .
C2 C3 C4 C5 0.2(11) . . . .
Nd1 O2 C1 O1 -6.8(5) . . . .
Nd1 O2 C1 C2 173.1(4) . . . .
Nd1 O1 C1 O2 7.0(5) . . . .
Nd1 O1 C1 C2 -172.9(4) . . . .
C7 C2 C1 O2 174.7(5) . . . .
C3 C2 C1 O2 -4.5(8) . . . .
C7 C2 C1 O1 -5.4(8) . . . .
C3 C2 C1 O1 175.3(6) . . . .
C7 C2 C1 Nd1 -72(4) . . . .
C3 C2 C1 Nd1 108(3) . . . .
O3 Nd1 C1 O2 86.6(3) 2_556 . . .
O4 Nd1 C1 O2 -10.1(3) 1_566 . . .
O6 Nd1 C1 O2 166.1(3) 1_556 . . .
O1 Nd1 C1 O2 -173.1(5) . . . .
O5 Nd1 C1 O2 -81.6(3) 2_666 . . .
O2W Nd1 C1 O2 -108.1(4) . . . .
O1W Nd1 C1 O2 71.6(4) . . . .
O6 Nd1 C1 O2 -129.6(3) 2_666 . . .
O3 Nd1 C1 O1 -100.3(3) 2_556 . . .
O4 Nd1 C1 O1 163.0(3) 1_566 . . .
O6 Nd1 C1 O1 -20.8(3) 1_556 . . .
O5 Nd1 C1 O1 91.5(3) 2_666 . . .
O2W Nd1 C1 O1 65.0(5) . . . .
O1W Nd1 C1 O1 -115.3(3) . . . .
O2 Nd1 C1 O1 173.1(5) . . . .
O6 Nd1 C1 O1 43.6(3) 2_666 . . .
O3 Nd1 C1 C2 -30(3) 2_556 . . .
O4 Nd1 C1 C2 -126(3) 1_566 . . .
O6 Nd1 C1 C2 50(3) 1_556 . . .
O1 Nd1 C1 C2 70(3) . . . .
O5 Nd1 C1 C2 162(3) 2_666 . . .
O2W Nd1 C1 C2 135(3) . . . .
O1W Nd1 C1 C2 -45(3) . . . .
O2 Nd1 C1 C2 -116(3) . . . .
O6 Nd1 C1 C2 114(3) 2_666 . . .

loop_
_platon_squeeze_void_nr
_platon_squeeze_void_average_x
_platon_squeeze_void_average_y
_platon_squeeze_void_average_z
_platon_squeeze_void_volume
_platon_squeeze_void_count_electrons
1 0.500 0.943 0.500 226.2 54.6
